data_1554540
loop_
_publ_author_name
'Liu, Peiren'
'Li, Qi'
'Zeng, Hong'
'Shi, Bingbing'
'Liu, Jiyong'
'Huang, Feihe'

_publ_section_title
;
 [15]Paracyclophane and [16]paracyclophane: facile syntheses, crystal
 structures and selective complexation with cesium cations in the gas
 phase
;
_journal_issue 3
_journal_name_full 'Organic Chemistry Frontiers'
_journal_page_first 309
_journal_paper_doi 10.1039/C8QO01218K
_journal_volume 6
_journal_year 2019
_chemical_absolute_configuration unk
_chemical_formula_moiety 'C35 H30'
_chemical_formula_sum 'C35 H30'
_chemical_formula_weight 450.59
_space_group_crystal_system orthorhombic
_space_group_IT_number 31
_space_group_name_Hall 'P 2ac -2'
_space_group_name_H-M_alt 'P m n 21'
_atom_sites_solution_hydrogens geom
_atom_sites_solution_primary dual
_audit_creation_date 2018-04-24
_audit_creation_method
;
Olex2 1.2
(compiled 2017.03.28 svn.r3405 for OlexSys, GUI svn.r5381)
;
_audit_update_record
;
2018-10-16 deposited with the CCDC.
2018-12-04 downloaded from the CCDC.
;
_cell_angle_alpha 90
_cell_angle_beta 90
_cell_angle_gamma 90
_cell_formula_units_Z 8
_cell_length_a 44.902(3)
_cell_length_b 11.1591(10)
_cell_length_c 10.6337(7)
_cell_measurement_reflns_used 2740
_cell_measurement_temperature 293(2)
_cell_measurement_theta_max 29.1961
_cell_measurement_theta_min 2.9696
_cell_volume 5328.2(7)
_computing_cell_refinement
;
CrysAlisPro, Agilent Technologies,
Version 1.171.35.11 (release 16-05-2011 CrysAlis171 .NET)
(compiled May 16 2011,17:55:39)
;
_computing_data_collection
;
CrysAlisPro, Agilent Technologies,
Version 1.171.35.11 (release 16-05-2011 CrysAlis171 .NET)
(compiled May 16 2011,17:55:39)
;
_computing_data_reduction
;
CrysAlisPro, Agilent Technologies,
Version 1.171.35.11 (release 16-05-2011 CrysAlis171 .NET)
(compiled May 16 2011,17:55:39)
;
_computing_molecular_graphics 'Olex2 (Dolomanov et al., 2009)'
_computing_publication_material 'Olex2 (Dolomanov et al., 2009)'
_computing_structure_refinement 'ShelXL (Sheldrick, 2015)'
_computing_structure_solution 'ShelXT (Sheldrick, 2015)'
_diffrn_ambient_temperature 293.15
_diffrn_detector_area_resol_mean 10.3592
_diffrn_measured_fraction_theta_full 0.996
_diffrn_measured_fraction_theta_max 0.996
_diffrn_measurement_details
;
#__ type_ start__ end____ width___ exp.time_
  1 omega  -85.00    1.25   0.7500   27.0000
omega____ theta____ kappa____ phi______ frames
    -      -11.4683  -38.0000   90.0000 115

#__ type_ start__ end____ width___ exp.time_
  2 omega  -22.00   34.25   0.7500   27.0000
omega____ theta____ kappa____ phi______ frames
    -       11.7808   77.0000 -120.0000 75
;
_diffrn_measurement_device_type 'Xcalibur, Atlas, Gemini ultra'
_diffrn_measurement_method '\w scans'
_diffrn_orient_matrix_UB_11 -0.0018220000
_diffrn_orient_matrix_UB_12 -0.0322086000
_diffrn_orient_matrix_UB_13 -0.0569794000
_diffrn_orient_matrix_UB_21 -0.0114454000
_diffrn_orient_matrix_UB_22 -0.0346816000
_diffrn_orient_matrix_UB_23 0.0281571000
_diffrn_orient_matrix_UB_31 -0.0107471000
_diffrn_orient_matrix_UB_32 0.0423782000
_diffrn_orient_matrix_UB_33 -0.0203140000
_diffrn_radiation_monochromator graphite
_diffrn_radiation_type MoK\a
_diffrn_radiation_wavelength 0.71073
_diffrn_reflns_av_R_equivalents 0.0723
_diffrn_reflns_av_unetI/netI 0.0737
_diffrn_reflns_Laue_measured_fraction_full 0.996
_diffrn_reflns_Laue_measured_fraction_max 0.996
_diffrn_reflns_limit_h_max 54
_diffrn_reflns_limit_h_min -43
_diffrn_reflns_limit_k_max 8
_diffrn_reflns_limit_k_min -13
_diffrn_reflns_limit_l_max 10
_diffrn_reflns_limit_l_min -12
_diffrn_reflns_number 16649
_diffrn_reflns_point_group_measured_fraction_full 0.832
_diffrn_reflns_point_group_measured_fraction_max 0.831
_diffrn_reflns_theta_full 25.242
_diffrn_reflns_theta_max 25.350
_diffrn_reflns_theta_min 2.976
_diffrn_source 'Enhance (Mo) X-ray Source'
_exptl_absorpt_coefficient_mu 0.063
_exptl_absorpt_correction_T_max 1.00000
_exptl_absorpt_correction_T_min 0.79585
_exptl_absorpt_correction_type multi-scan
_exptl_absorpt_process_details
;
CrysAlisPro, Agilent Technologies,
Version 1.171.35.11 (release 16-05-2011 CrysAlis171 .NET)
(compiled May 16 2011,17:55:39)
Empirical absorption correction using spherical harmonics,
 implemented in SCALE3 ABSPACK scaling algorithm.
;
_exptl_crystal_colour colourless
_exptl_crystal_colour_primary colourless
_exptl_crystal_density_diffrn 1.123
_exptl_crystal_description plate
_exptl_crystal_F_000 1920
_exptl_crystal_size_max 0.49
_exptl_crystal_size_mid 0.48
_exptl_crystal_size_min 0.26
_refine_diff_density_max 0.130
_refine_diff_density_min -0.181
_refine_diff_density_rms 0.038
_refine_ls_abs_structure_details
;
 Flack x determined using 1263 quotients [(I+)-(I-)]/[(I+)+(I-)]
 (Parsons, Flack and Wagner, Acta Cryst. B69 (2013) 249-259).
;
_refine_ls_abs_structure_Flack -10.0(10)
_refine_ls_extinction_method none
_refine_ls_goodness_of_fit_ref 1.034
_refine_ls_hydrogen_treatment constr
_refine_ls_matrix_type full
_refine_ls_number_parameters 634
_refine_ls_number_reflns 8228
_refine_ls_number_restraints 1
_refine_ls_restrained_S_all 1.034
_refine_ls_R_factor_all 0.1151
_refine_ls_R_factor_gt 0.0659
_refine_ls_shift/su_max 0.000
_refine_ls_shift/su_mean 0.000
_refine_ls_structure_factor_coef Fsqd
_refine_ls_weighting_details 'w=1/[\s^2^(Fo^2^)+(0.0587P)^2^+0.2831P] where P=(Fo^2^+2Fc^2^)/3'
_refine_ls_weighting_scheme calc
_refine_ls_wR_factor_gt 0.1395
_refine_ls_wR_factor_ref 0.1705
_reflns_Friedel_coverage 0.577
_reflns_Friedel_fraction_full 0.649
_reflns_Friedel_fraction_max 0.645
_reflns_number_gt 5003
_reflns_number_total 8228
_reflns_threshold_expression 'I > 2\s(I)'
_cod_data_source_file c8qo01218k2.cif
_cod_data_source_block 180424_liupr02_170
_cod_original_cell_volume 5328.1(7)
_cod_database_code 1554540
_shelx_shelxl_version_number 2016/6
_chemical_oxdiff_formula 'C H'
_shelx_space_group_comment
;
The symmetry employed for this shelxl refinement is uniquely defined
by the following loop, which should always be used as a source of
symmetry information in preference to the above space-group names.
They are only intended as comments.
;
_shelx_estimated_absorpt_t_max 0.984
_shelx_estimated_absorpt_t_min 0.970
_reflns_odcompleteness_completeness 99.48
_reflns_odcompleteness_iscentric 1
_reflns_odcompleteness_theta 26.32
_olex2_refinement_description
;
1. Fixed Uiso
 At 1.2 times of:
  All C(H) groups, All C(H,H) groups
2.a Secondary CH2 refined with riding coordinates:
 C1(H1A,H1B), C8(H8A,H8B), C15(H15A,H15B), C22(H22A,H22B), C29(H29A,H29B),
 C36(H36A,H36B), C43(H43A,H43B), C50(H50A,H50B), C54(H54A,H54B), C61(H61A,H61B),
  C68(H68A,H68B)
2.b Aromatic/amide H refined with riding coordinates:
 C3(H3), C4(H4), C6(H6), C7(H7), C10(H10), C11(H11), C13(H13), C14(H14),
 C17(H17), C18(H18), C20(H20), C21(H21), C24(H24), C25(H25), C27(H27), C28(H28),
  C31(H31), C32(H32), C34(H34), C35(H35), C38(H38), C39(H39), C41(H41),
 C42(H42), C45(H45), C46(H46), C48(H48), C49(H49), C52(H52), C53(H53), C56(H56),
  C57(H57), C59(H59), C60(H60), C63(H63), C64(H64), C66(H66), C67(H67),
 C70(H70), C71(H71)
;
_olex2_submission_special_instructions 'No special instructions were received'

loop_
_space_group_symop_operation_xyz
'x, y, z'
'-x+1/2, -y, z+1/2'
'x+1/2, -y, z+1/2'
'-x, y, z'

loop_
_atom_site_label
_atom_site_type_symbol
_atom_site_fract_x
_atom_site_fract_y
_atom_site_fract_z
_atom_site_U_iso_or_equiv
_atom_site_adp_type
_atom_site_occupancy
_atom_site_site_symmetry_order
_atom_site_calc_flag
_atom_site_refinement_flags_posn
_atom_site_refinement_flags_adp
_atom_site_refinement_flags_occupancy
C1 C 0.85459(13) 0.6239(5) -0.0705(7) 0.0911(19) Uani 1 1 d . . .
H1A H 0.862746 0.583087 0.002309 0.109 Uiso 1 1 calc R . .
H1B H 0.870359 0.631858 -0.132287 0.109 Uiso 1 1 calc R . .
C2 C 0.84399(11) 0.7467(5) -0.0322(6) 0.0700(14) Uani 1 1 d . . .
C3 C 0.85659(13) 0.8500(6) -0.0737(7) 0.093(2) Uani 1 1 d . . .
H3 H 0.872972 0.845349 -0.127041 0.111 Uiso 1 1 calc R . .
C4 C 0.84607(14) 0.9610(6) -0.0401(7) 0.096(2) Uani 1 1 d . . .
H4 H 0.855313 1.028995 -0.072263 0.115 Uiso 1 1 calc R . .
C5 C 0.82249(12) 0.9742(5) 0.0389(6) 0.0746(15) Uani 1 1 d . . .
C6 C 0.80964(16) 0.8697(6) 0.0835(7) 0.107(2) Uani 1 1 d . . .
H6 H 0.793479 0.873861 0.138070 0.129 Uiso 1 1 calc R . .
C7 C 0.82059(16) 0.7598(6) 0.0477(7) 0.102(2) Uani 1 1 d . . .
H7 H 0.811566 0.691259 0.079646 0.123 Uiso 1 1 calc R . .
C8 C 0.81058(14) 1.0956(5) 0.0758(8) 0.101(2) Uani 1 1 d . . .
H8A H 0.818156 1.115863 0.158551 0.122 Uiso 1 1 calc R . .
H8B H 0.818126 1.154817 0.017103 0.122 Uiso 1 1 calc R . .
C9 C 0.77720(14) 1.1034(5) 0.0783(7) 0.0808(16) Uani 1 1 d . . .
C10 C 0.76129(17) 1.1309(5) 0.1861(6) 0.0884(19) Uani 1 1 d . . .
H10 H 0.771557 1.148716 0.259756 0.106 Uiso 1 1 calc R . .
C11 C 0.73051(18) 1.1326(6) 0.1867(7) 0.096(2) Uani 1 1 d . . .
H11 H 0.720568 1.152731 0.260479 0.115 Uiso 1 1 calc R . .
C12 C 0.71438(13) 1.1054(5) 0.0822(7) 0.0834(17) Uani 1 1 d . . .
C13 C 0.73002(14) 1.0790(6) -0.0259(6) 0.0870(17) Uani 1 1 d . . .
H13 H 0.719584 1.060513 -0.098940 0.104 Uiso 1 1 calc R . .
C14 C 0.76091(13) 1.0791(5) -0.0287(6) 0.0831(17) Uani 1 1 d . . .
H14 H 0.770765 1.062681 -0.103654 0.100 Uiso 1 1 calc R . .
C15 C 0.68100(14) 1.0987(6) 0.0832(8) 0.109(2) Uani 1 1 d . . .
H15A H 0.673100 1.157502 0.024858 0.131 Uiso 1 1 calc R . .
H15B H 0.673816 1.118847 0.166592 0.131 Uiso 1 1 calc R . .
C16 C 0.66964(12) 0.9765(6) 0.0475(7) 0.0808(17) Uani 1 1 d . . .
C17 C 0.65592(13) 0.9560(7) -0.0644(7) 0.0885(19) Uani 1 1 d . . .
H17 H 0.652525 1.020067 -0.118462 0.106 Uiso 1 1 calc R . .
C18 C 0.64675(12) 0.8413(7) -0.1007(6) 0.0853(18) Uani 1 1 d . . .
H18 H 0.636667 0.830707 -0.176229 0.102 Uiso 1 1 calc R . .
C19 C 0.65256(11) 0.7449(6) -0.0255(6) 0.0768(15) Uani 1 1 d . . .
C20 C 0.66586(12) 0.7664(6) 0.0877(7) 0.0870(18) Uani 1 1 d . . .
H20 H 0.669326 0.702102 0.141377 0.104 Uiso 1 1 calc R . .
C21 C 0.67434(15) 0.8790(7) 0.1258(7) 0.095(2) Uani 1 1 d . . .
H21 H 0.683228 0.889783 0.203994 0.114 Uiso 1 1 calc R . .
C22 C 0.64553(13) 0.6192(6) -0.0687(7) 0.100(2) Uani 1 1 d . . .
H22A H 0.630387 0.622727 -0.133607 0.120 Uiso 1 1 calc R . .
H22B H 0.637440 0.574222 0.001484 0.120 Uiso 1 1 calc R . .
C23 C 0.67245(12) 0.5541(6) -0.1195(6) 0.0760(15) Uani 1 1 d . . .
C24 C 0.67551(15) 0.4341(6) -0.1101(6) 0.0882(18) Uani 1 1 d . . .
H24 H 0.660455 0.389876 -0.072029 0.106 Uiso 1 1 calc R . .
C25 C 0.70033(16) 0.3750(6) -0.1554(7) 0.096(2) Uani 1 1 d . . .
H25 H 0.701630 0.292469 -0.145007 0.116 Uiso 1 1 calc R . .
C26 C 0.72307(13) 0.4336(5) -0.2151(6) 0.0792(17) Uani 1 1 d . . .
C27 C 0.71989(16) 0.5551(7) -0.2237(9) 0.129(3) Uani 1 1 d . . .
H27 H 0.734885 0.599669 -0.261806 0.155 Uiso 1 1 calc R . .
C28 C 0.69536(16) 0.6132(7) -0.1782(10) 0.143(4) Uani 1 1 d . . .
H28 H 0.694150 0.695902 -0.187426 0.172 Uiso 1 1 calc R . .
C29 C 0.75059(14) 0.3696(6) -0.2636(8) 0.098(2) Uani 1 1 d . . .
H29A H 0.750215 0.286866 -0.235656 0.117 Uiso 1 1 calc R . .
H29B H 0.750323 0.369696 -0.354846 0.117 Uiso 1 1 calc R . .
C30 C 0.77897(14) 0.4284(6) -0.2182(7) 0.0827(18) Uani 1 1 d . . .
C31 C 0.78989(15) 0.4051(5) -0.0996(8) 0.0940(19) Uani 1 1 d . . .
H31 H 0.780448 0.348400 -0.049404 0.113 Uiso 1 1 calc R . .
C32 C 0.81492(15) 0.4652(6) -0.0533(7) 0.0940(19) Uani 1 1 d . . .
H32 H 0.821793 0.448434 0.027315 0.113 Uiso 1 1 calc R . .
C33 C 0.82950(12) 0.5491(5) -0.1257(7) 0.0785(17) Uani 1 1 d . . .
C34 C 0.81923(14) 0.5674(6) -0.2455(7) 0.0869(18) Uani 1 1 d . . .
H34 H 0.829220 0.621406 -0.297100 0.104 Uiso 1 1 calc R . .
C35 C 0.79458(14) 0.5086(6) -0.2923(6) 0.0888(18) Uani 1 1 d . . .
H35 H 0.788397 0.523005 -0.374407 0.107 Uiso 1 1 calc R . .
C36 C 1.000000 0.9522(8) 0.0164(8) 0.081(2) Uani 1 2 d S T P
H36A H 1.000000 1.038994 0.021983 0.098 Uiso 1 2 calc RS T P
H36B H 1.000000 0.930784 -0.072018 0.098 Uiso 1 2 calc RS T P
C37 C 0.97188(12) 0.9043(6) 0.0772(6) 0.0703(15) Uani 1 1 d . . .
C38 C 0.95697(14) 0.8093(6) 0.0294(6) 0.0811(17) Uani 1 1 d . . .
H38 H 0.963850 0.773732 -0.044150 0.097 Uiso 1 1 calc R . .
C39 C 0.93164(14) 0.7631(6) 0.0872(6) 0.0796(16) Uani 1 1 d . . .
H39 H 0.921967 0.697893 0.051304 0.095 Uiso 1 1 calc R . .
C40 C 0.92069(12) 0.8118(6) 0.1957(5) 0.0681(15) Uani 1 1 d . . .
C41 C 0.93571(14) 0.9098(7) 0.2411(6) 0.0910(19) Uani 1 1 d . . .
H41 H 0.928781 0.946102 0.314223 0.109 Uiso 1 1 calc R . .
C42 C 0.96029(15) 0.9563(6) 0.1842(6) 0.0879(19) Uani 1 1 d . . .
H42 H 0.969367 1.023995 0.217820 0.105 Uiso 1 1 calc R . .
C43 C 0.89396(12) 0.7585(6) 0.2624(6) 0.0835(18) Uani 1 1 d . . .
H43A H 0.878785 0.819611 0.272366 0.100 Uiso 1 1 calc R . .
H43B H 0.885674 0.694526 0.211526 0.100 Uiso 1 1 calc R . .
C44 C 0.90229(11) 0.7098(5) 0.3896(6) 0.0675(15) Uani 1 1 d . . .
C45 C 0.91652(12) 0.5999(6) 0.4022(5) 0.0728(15) Uani 1 1 d . . .
H45 H 0.919597 0.553475 0.330717 0.087 Uiso 1 1 calc R . .
C46 C 0.92608(13) 0.5580(6) 0.5145(6) 0.0761(16) Uani 1 1 d . . .
H46 H 0.935319 0.483461 0.518238 0.091 Uiso 1 1 calc R . .
C47 C 0.92241(12) 0.6237(6) 0.6248(5) 0.0659(15) Uani 1 1 d . . .
C48 C 0.90781(12) 0.7316(6) 0.6144(6) 0.0753(17) Uani 1 1 d . . .
H48 H 0.904606 0.777412 0.686217 0.090 Uiso 1 1 calc R . .
C49 C 0.89769(12) 0.7737(6) 0.4984(6) 0.0748(16) Uani 1 1 d . . .
H49 H 0.887629 0.846431 0.494710 0.090 Uiso 1 1 calc R . .
C50 C 0.93506(13) 0.5793(6) 0.7466(6) 0.0859(18) Uani 1 1 d . . .
H50A H 0.928053 0.498291 0.761353 0.103 Uiso 1 1 calc R . .
H50B H 0.927714 0.629236 0.814572 0.103 Uiso 1 1 calc R . .
C51 C 0.96861(12) 0.5798(6) 0.7492(5) 0.0681(15) Uani 1 1 d . . .
C52 C 0.98474(13) 0.4846(6) 0.7947(5) 0.0796(17) Uani 1 1 d . . .
H52 H 0.974675 0.418355 0.826471 0.096 Uiso 1 1 calc R . .
C53 C 0.98455(12) 0.6773(5) 0.7066(5) 0.0787(17) Uani 1 1 d . . .
H53 H 0.974387 0.744360 0.677355 0.094 Uiso 1 1 calc R . .
C54 C 0.500000 0.5459(8) 0.8082(8) 0.080(2) Uani 1 2 d S T P
H54A H 0.500000 0.459052 0.803551 0.096 Uiso 1 2 calc RS T P
H54B H 0.500000 0.568094 0.896415 0.096 Uiso 1 2 calc RS T P
C55 C 0.52823(11) 0.5931(5) 0.7471(5) 0.0670(15) Uani 1 1 d . . .
C56 C 0.53970(14) 0.5400(6) 0.6413(6) 0.0804(17) Uani 1 1 d . . .
H56 H 0.530163 0.473527 0.607166 0.097 Uiso 1 1 calc R . .
C57 C 0.56525(13) 0.5837(6) 0.5845(6) 0.0840(17) Uani 1 1 d . . .
H57 H 0.572894 0.544490 0.514367 0.101 Uiso 1 1 calc R . .
C58 C 0.57957(11) 0.6841(6) 0.6298(6) 0.0692(15) Uani 1 1 d . . .
C59 C 0.56820(13) 0.7353(6) 0.7364(6) 0.0802(16) Uani 1 1 d . . .
H59 H 0.577858 0.800933 0.771633 0.096 Uiso 1 1 calc R . .
C60 C 0.54244(14) 0.6913(6) 0.7933(6) 0.0805(17) Uani 1 1 d . . .
H60 H 0.534861 0.729696 0.863987 0.097 Uiso 1 1 calc R . .
C61 C 0.60638(12) 0.7349(7) 0.5617(6) 0.091(2) Uani 1 1 d . . .
H61A H 0.621296 0.672752 0.551749 0.109 Uiso 1 1 calc R . .
H61B H 0.615022 0.798912 0.611460 0.109 Uiso 1 1 calc R . .
C62 C 0.59768(12) 0.7831(6) 0.4332(6) 0.0703(15) Uani 1 1 d . . .
C63 C 0.60442(14) 0.7248(6) 0.3229(7) 0.0872(19) Uani 1 1 d . . .
H63 H 0.615912 0.655446 0.325247 0.105 Uiso 1 1 calc R . .
C64 C 0.59442(15) 0.7675(7) 0.2092(6) 0.091(2) Uani 1 1 d . . .
H64 H 0.599296 0.726244 0.136095 0.110 Uiso 1 1 calc R . .
C65 C 0.57751(14) 0.8689(6) 0.2009(5) 0.0766(17) Uani 1 1 d . . .
C66 C 0.57168(15) 0.9303(6) 0.3095(6) 0.0843(18) Uani 1 1 d . . .
H66 H 0.561054 1.001799 0.306046 0.101 Uiso 1 1 calc R . .
C67 C 0.58144(14) 0.8872(6) 0.4245(5) 0.0853(19) Uani 1 1 d . . .
H67 H 0.576917 0.929562 0.497344 0.102 Uiso 1 1 calc R . .
C68 C 0.56481(16) 0.9119(7) 0.0770(6) 0.102(2) Uani 1 1 d . . .
H68A H 0.572213 0.992058 0.060520 0.123 Uiso 1 1 calc R . .
H68B H 0.572010 0.860126 0.010386 0.123 Uiso 1 1 calc R . .
C69 C 0.53160(15) 0.9143(6) 0.0727(6) 0.0835(18) Uani 1 1 d . . .
C70 C 0.51528(15) 1.0114(5) 0.0320(5) 0.097(2) Uani 1 1 d . . .
H70 H 0.525308 1.079173 0.003627 0.116 Uiso 1 1 calc R . .
C71 C 0.51535(13) 0.8139(6) 0.1105(5) 0.0836(17) Uani 1 1 d . . .
H71 H 0.525469 0.745421 0.136325 0.100 Uiso 1 1 calc R . .

loop_
_atom_site_aniso_label
_atom_site_aniso_U_11
_atom_site_aniso_U_22
_atom_site_aniso_U_33
_atom_site_aniso_U_23
_atom_site_aniso_U_13
_atom_site_aniso_U_12
C1 0.062(4) 0.079(4) 0.132(6) -0.007(4) -0.002(4) 0.010(3)
C2 0.050(3) 0.070(4) 0.090(4) 0.006(3) -0.006(3) -0.004(3)
C3 0.057(3) 0.080(5) 0.141(6) 0.004(4) 0.022(4) -0.007(3)
C4 0.066(4) 0.076(5) 0.146(6) 0.017(4) 0.008(4) -0.019(3)
C5 0.057(3) 0.062(4) 0.105(4) 0.002(3) -0.017(3) -0.010(3)
C6 0.117(5) 0.069(4) 0.136(6) -0.009(4) 0.056(5) -0.015(4)
C7 0.115(5) 0.069(5) 0.122(5) 0.007(4) 0.046(4) -0.016(4)
C8 0.091(5) 0.057(4) 0.155(6) -0.013(4) -0.014(5) -0.015(3)
C9 0.078(4) 0.053(3) 0.111(5) -0.009(3) -0.009(4) -0.009(3)
C10 0.112(6) 0.059(4) 0.094(5) -0.014(3) -0.014(4) -0.002(3)
C11 0.114(6) 0.072(4) 0.101(5) -0.016(4) 0.013(5) 0.002(4)
C12 0.078(4) 0.055(4) 0.118(5) -0.010(3) 0.012(4) 0.006(3)
C13 0.073(4) 0.093(5) 0.095(5) -0.006(4) 0.000(4) 0.001(3)
C14 0.080(4) 0.081(4) 0.089(4) -0.017(3) 0.010(4) -0.009(3)
C15 0.082(4) 0.088(5) 0.158(7) -0.020(4) 0.026(5) 0.010(4)
C16 0.053(3) 0.080(5) 0.109(5) 0.001(4) 0.007(3) 0.010(3)
C17 0.069(4) 0.089(5) 0.108(5) 0.019(4) 0.006(4) 0.026(3)
C18 0.052(3) 0.113(6) 0.091(4) 0.007(4) -0.007(3) 0.017(3)
C19 0.038(3) 0.088(5) 0.104(4) 0.007(4) -0.005(3) -0.002(3)
C20 0.056(3) 0.079(5) 0.126(5) 0.027(4) -0.009(4) -0.009(3)
C21 0.078(4) 0.095(5) 0.112(5) 0.007(4) -0.016(4) -0.002(4)
C22 0.056(3) 0.096(5) 0.147(6) -0.002(4) 0.006(4) -0.020(3)
C23 0.053(3) 0.075(4) 0.100(4) -0.001(3) -0.001(3) -0.011(3)
C24 0.087(4) 0.073(5) 0.105(4) -0.012(3) 0.012(4) -0.024(4)
C25 0.104(5) 0.060(4) 0.124(5) -0.006(4) 0.005(4) -0.023(4)
C26 0.078(4) 0.061(4) 0.099(4) -0.014(3) -0.008(3) -0.014(3)
C27 0.085(5) 0.078(5) 0.224(9) 0.025(5) 0.060(6) 0.000(4)
C28 0.087(5) 0.078(5) 0.265(11) 0.055(6) 0.075(6) 0.013(4)
C29 0.085(4) 0.076(4) 0.133(5) -0.029(4) 0.007(4) -0.002(4)
C30 0.069(4) 0.061(4) 0.117(6) -0.018(4) 0.010(4) 0.005(3)
C31 0.076(4) 0.067(4) 0.139(6) 0.013(4) 0.005(4) 0.003(3)
C32 0.090(5) 0.074(4) 0.118(5) 0.011(4) -0.004(4) 0.015(4)
C33 0.055(3) 0.062(4) 0.119(5) -0.003(4) 0.013(4) 0.012(3)
C34 0.074(4) 0.081(4) 0.105(5) -0.003(4) 0.014(4) 0.001(3)
C35 0.085(4) 0.089(5) 0.093(4) -0.019(3) 0.011(4) 0.003(4)
C36 0.089(6) 0.081(6) 0.075(5) 0.027(4) 0.000 0.000
C37 0.073(3) 0.073(4) 0.065(3) 0.015(3) -0.005(3) 0.011(3)
C38 0.095(5) 0.082(5) 0.066(4) -0.011(3) 0.006(3) 0.003(4)
C39 0.087(4) 0.081(4) 0.070(4) -0.007(3) -0.009(4) -0.004(3)
C40 0.060(3) 0.089(4) 0.055(3) 0.003(3) -0.011(3) 0.008(3)
C41 0.076(4) 0.121(6) 0.076(4) -0.023(4) 0.002(4) 0.000(4)
C42 0.089(5) 0.086(5) 0.089(4) -0.015(4) -0.001(4) -0.006(4)
C43 0.048(3) 0.120(5) 0.083(4) -0.002(4) -0.019(3) 0.005(3)
C44 0.036(3) 0.094(4) 0.072(3) -0.011(3) 0.001(3) -0.007(3)
C45 0.063(3) 0.089(4) 0.066(4) -0.019(3) 0.001(3) -0.002(3)
C46 0.076(4) 0.082(4) 0.071(4) -0.006(3) 0.007(3) 0.001(3)
C47 0.053(3) 0.088(4) 0.057(3) -0.001(3) 0.011(3) -0.015(3)
C48 0.059(3) 0.094(5) 0.072(4) -0.027(3) 0.011(3) -0.006(3)
C49 0.055(3) 0.080(4) 0.090(4) -0.013(3) 0.001(3) 0.008(3)
C50 0.075(4) 0.118(5) 0.065(3) 0.012(4) 0.015(3) -0.023(4)
C51 0.074(4) 0.082(4) 0.048(3) 0.004(3) 0.004(3) -0.012(3)
C52 0.095(4) 0.078(4) 0.066(3) 0.015(3) 0.002(3) -0.013(3)
C53 0.060(3) 0.082(4) 0.094(4) 0.029(3) 0.000(3) 0.002(3)
C54 0.076(5) 0.081(6) 0.082(5) 0.019(5) 0.000 0.000
C55 0.063(3) 0.071(4) 0.068(4) 0.019(3) -0.011(3) 0.000(3)
C56 0.085(4) 0.080(5) 0.076(4) -0.001(3) -0.005(4) -0.008(4)
C57 0.072(4) 0.105(5) 0.075(4) -0.014(4) 0.003(4) 0.004(4)
C58 0.052(3) 0.085(4) 0.070(4) 0.007(3) -0.014(3) -0.001(3)
C59 0.069(4) 0.081(4) 0.090(4) -0.011(4) -0.007(3) -0.003(3)
C60 0.080(4) 0.080(4) 0.082(4) -0.008(3) 0.010(4) 0.003(3)
C61 0.051(3) 0.123(6) 0.099(5) 0.005(4) -0.004(3) 0.000(3)
C62 0.047(3) 0.089(4) 0.075(4) -0.006(3) 0.009(3) -0.003(3)
C63 0.070(4) 0.102(5) 0.089(5) -0.024(4) 0.022(4) 0.005(3)
C64 0.086(5) 0.115(6) 0.073(5) -0.028(4) 0.031(4) -0.011(4)
C65 0.075(4) 0.097(5) 0.058(4) -0.006(3) 0.020(3) -0.020(3)
C66 0.092(4) 0.092(5) 0.069(4) -0.005(3) 0.006(4) 0.007(4)
C67 0.089(4) 0.107(5) 0.060(4) -0.024(3) 0.016(3) -0.001(4)
C68 0.106(5) 0.137(6) 0.065(4) 0.008(4) 0.017(4) -0.030(5)
C69 0.111(5) 0.086(5) 0.053(3) 0.011(3) 0.007(4) -0.016(4)
C70 0.157(7) 0.064(4) 0.069(3) 0.004(3) 0.010(4) -0.008(4)
C71 0.091(4) 0.087(4) 0.073(4) 0.024(3) 0.001(3) -0.003(3)

loop_
_atom_type_symbol
_atom_type_description
_atom_type_scat_dispersion_real
_atom_type_scat_dispersion_imag
_atom_type_scat_source
C C 0.0033 0.0016 'International Tables Vol C Tables 4.2.6.8 and 6.1.1.4'
H H 0.0000 0.0000 'International Tables Vol C Tables 4.2.6.8 and 6.1.1.4'

loop_
_geom_angle_atom_site_label_1
_geom_angle_atom_site_label_2
_geom_angle_atom_site_label_3
_geom_angle
_geom_angle_site_symmetry_1
_geom_angle_site_symmetry_3
H1A C1 H1B 107.9 . .
C2 C1 H1A 109.3 . .
C2 C1 H1B 109.3 . .
C2 C1 C33 111.7(4) . .
C33 C1 H1A 109.3 . .
C33 C1 H1B 109.3 . .
C3 C2 C1 123.5(6) . .
C3 C2 C7 115.7(6) . .
C7 C2 C1 120.7(5) . .
C2 C3 H3 118.7 . .
C2 C3 C4 122.5(6) . .
C4 C3 H3 118.7 . .
C3 C4 H4 119.1 . .
C5 C4 C3 121.8(6) . .
C5 C4 H4 119.1 . .
C4 C5 C6 116.4(6) . .
C4 C5 C8 122.3(6) . .
C6 C5 C8 121.3(6) . .
C5 C6 H6 119.8 . .
C7 C6 C5 120.5(6) . .
C7 C6 H6 119.8 . .
C2 C7 C6 123.1(6) . .
C2 C7 H7 118.5 . .
C6 C7 H7 118.5 . .
C5 C8 H8A 108.7 . .
C5 C8 H8B 108.7 . .
H8A C8 H8B 107.6 . .
C9 C8 C5 114.2(5) . .
C9 C8 H8A 108.7 . .
C9 C8 H8B 108.7 . .
C10 C9 C8 122.8(7) . .
C14 C9 C8 120.2(7) . .
C14 C9 C10 116.9(6) . .
C9 C10 H10 119.3 . .
C11 C10 C9 121.5(6) . .
C11 C10 H10 119.3 . .
C10 C11 H11 119.2 . .
C12 C11 C10 121.7(7) . .
C12 C11 H11 119.2 . .
C11 C12 C13 117.2(6) . .
C11 C12 C15 122.5(7) . .
C13 C12 C15 120.3(7) . .
C12 C13 H13 119.1 . .
C12 C13 C14 121.8(6) . .
C14 C13 H13 119.1 . .
C9 C14 C13 120.9(6) . .
C9 C14 H14 119.6 . .
C13 C14 H14 119.6 . .
C12 C15 H15A 109.1 . .
C12 C15 H15B 109.1 . .
C12 C15 C16 112.4(5) . .
H15A C15 H15B 107.8 . .
C16 C15 H15A 109.1 . .
C16 C15 H15B 109.1 . .
C17 C16 C15 121.8(7) . .
C17 C16 C21 117.6(6) . .
C21 C16 C15 120.5(7) . .
C16 C17 H17 119.0 . .
C16 C17 C18 121.9(6) . .
C18 C17 H17 119.0 . .
C17 C18 H18 119.9 . .
C19 C18 C17 120.3(6) . .
C19 C18 H18 119.9 . .
C18 C19 C22 121.0(6) . .
C20 C19 C18 117.4(6) . .
C20 C19 C22 121.6(6) . .
C19 C20 H20 118.6 . .
C19 C20 C21 122.8(6) . .
C21 C20 H20 118.6 . .
C16 C21 H21 120.1 . .
C20 C21 C16 119.9(7) . .
C20 C21 H21 120.1 . .
C19 C22 H22A 109.0 . .
C19 C22 H22B 109.0 . .
C19 C22 C23 112.9(5) . .
H22A C22 H22B 107.8 . .
C23 C22 H22A 109.0 . .
C23 C22 H22B 109.0 . .
C24 C23 C22 122.2(6) . .
C24 C23 C28 115.7(6) . .
C28 C23 C22 122.1(6) . .
C23 C24 H24 119.0 . .
C23 C24 C25 122.0(6) . .
C25 C24 H24 119.0 . .
C24 C25 H25 118.8 . .
C26 C25 C24 122.4(6) . .
C26 C25 H25 118.8 . .
C25 C26 C29 122.7(6) . .
C27 C26 C25 115.3(6) . .
C27 C26 C29 122.0(6) . .
C26 C27 H27 119.0 . .
C26 C27 C28 122.1(6) . .
C28 C27 H27 119.0 . .
C23 C28 H28 118.7 . .
C27 C28 C23 122.5(7) . .
C27 C28 H28 118.7 . .
C26 C29 H29A 109.2 . .
C26 C29 H29B 109.2 . .
H29A C29 H29B 107.9 . .
C30 C29 C26 111.9(5) . .
C30 C29 H29A 109.2 . .
C30 C29 H29B 109.2 . .
C31 C30 C29 120.7(7) . .
C31 C30 C35 117.6(6) . .
C35 C30 C29 121.7(7) . .
C30 C31 H31 119.4 . .
C30 C31 C32 121.2(6) . .
C32 C31 H31 119.4 . .
C31 C32 H32 119.6 . .
C33 C32 C31 120.8(7) . .
C33 C32 H32 119.6 . .
C32 C33 C1 120.7(7) . .
C34 C33 C1 121.7(6) . .
C34 C33 C32 117.5(6) . .
C33 C34 H34 118.9 . .
C33 C34 C35 122.3(6) . .
C35 C34 H34 118.9 . .
C30 C35 H35 119.7 . .
C34 C35 C30 120.6(7) . .
C34 C35 H35 119.7 . .
H36A C36 H36B 107.8 . .
C37 C36 H36A 109.0 . .
C37 C36 H36A 109.0 4_755 .
C37 C36 H36B 109.0 . .
C37 C36 H36B 109.0 4_755 .
C37 C36 C37 112.8(6) . 4_755
C38 C37 C36 121.9(6) . .
C38 C37 C42 116.9(6) . .
C42 C37 C36 121.2(6) . .
C37 C38 H38 119.1 . .
C37 C38 C39 121.9(6) . .
C39 C38 H38 119.1 . .
C38 C39 H39 119.3 . .
C40 C39 C38 121.3(6) . .
C40 C39 H39 119.3 . .
C39 C40 C41 115.9(6) . .
C39 C40 C43 121.6(6) . .
C41 C40 C43 122.5(6) . .
C40 C41 H41 118.5 . .
C42 C41 C40 123.0(6) . .
C42 C41 H41 118.5 . .
C37 C42 H42 119.6 . .
C41 C42 C37 120.8(6) . .
C41 C42 H42 119.6 . .
C40 C43 H43A 109.3 . .
C40 C43 H43B 109.3 . .
H43A C43 H43B 108.0 . .
C44 C43 C40 111.4(4) . .
C44 C43 H43A 109.3 . .
C44 C43 H43B 109.3 . .
C45 C44 C43 121.3(5) . .
C49 C44 C43 122.1(6) . .
C49 C44 C45 116.5(6) . .
C44 C45 H45 118.8 . .
C46 C45 C44 122.4(5) . .
C46 C45 H45 118.8 . .
C45 C46 H46 119.2 . .
C45 C46 C47 121.6(6) . .
C47 C46 H46 119.2 . .
C46 C47 C50 120.6(6) . .
C48 C47 C46 116.7(5) . .
C48 C47 C50 122.7(5) . .
C47 C48 H48 119.3 . .
C47 C48 C49 121.4(5) . .
C49 C48 H48 119.3 . .
C44 C49 C48 121.4(6) . .
C44 C49 H49 119.3 . .
C48 C49 H49 119.3 . .
C47 C50 H50A 108.9 . .
C47 C50 H50B 108.9 . .
C47 C50 C51 113.2(5) . .
H50A C50 H50B 107.8 . .
C51 C50 H50A 108.9 . .
C51 C50 H50B 108.9 . .
C52 C51 C50 122.1(5) . .
C52 C51 C53 116.9(5) . .
C53 C51 C50 121.0(5) . .
C51 C52 H52 119.1 . .
C52 C52 C51 121.8(3) 4_755 .
C52 C52 H52 119.1 4_755 .
C51 C53 C53 121.3(3) . 4_755
C51 C53 H53 119.4 . .
C53 C53 H53 119.4 4_755 .
H54A C54 H54B 107.8 . .
C55 C54 H54A 109.0 . .
C55 C54 H54A 109.0 4_655 .
C55 C54 H54B 109.0 4_655 .
C55 C54 H54B 109.0 . .
C55 C54 C55 113.1(6) 4_655 .
C56 C55 C54 120.9(6) . .
C60 C55 C54 121.1(6) . .
C60 C55 C56 117.9(5) . .
C55 C56 H56 119.5 . .
C55 C56 C57 121.1(6) . .
C57 C56 H56 119.5 . .
C56 C57 H57 119.3 . .
C58 C57 C56 121.3(6) . .
C58 C57 H57 119.3 . .
C57 C58 C61 120.5(6) . .
C59 C58 C57 117.1(6) . .
C59 C58 C61 122.4(6) . .
C58 C59 H59 119.3 . .
C58 C59 C60 121.4(6) . .
C60 C59 H59 119.3 . .
C55 C60 C59 121.1(6) . .
C55 C60 H60 119.4 . .
C59 C60 H60 119.4 . .
C58 C61 H61A 109.4 . .
C58 C61 H61B 109.4 . .
C58 C61 C62 111.0(5) . .
H61A C61 H61B 108.0 . .
C62 C61 H61A 109.4 . .
C62 C61 H61B 109.4 . .
C63 C62 C61 122.9(6) . .
C67 C62 C61 119.8(5) . .
C67 C62 C63 117.3(6) . .
C62 C63 H63 119.5 . .
C64 C63 C62 120.9(6) . .
C64 C63 H63 119.5 . .
C63 C64 H64 119.1 . .
C65 C64 C63 121.7(6) . .
C65 C64 H64 119.1 . .
C64 C65 C66 117.9(6) . .
C64 C65 C68 121.9(6) . .
C66 C65 C68 120.2(7) . .
C65 C66 H66 119.7 . .
C65 C66 C67 120.7(6) . .
C67 C66 H66 119.7 . .
C62 C67 C66 121.4(5) . .
C62 C67 H67 119.3 . .
C66 C67 H67 119.3 . .
C65 C68 H68A 108.7 . .
C65 C68 H68B 108.7 . .
H68A C68 H68B 107.6 . .
C69 C68 C65 114.1(5) . .
C69 C68 H68A 108.7 . .
C69 C68 H68B 108.7 . .
C70 C69 C68 123.7(6) . .
C70 C69 C71 116.4(6) . .
C71 C69 C68 120.0(6) . .
C69 C70 H70 118.9 . .
C70 C70 C69 122.1(4) 4_655 .
C70 C70 H70 118.9 4_655 .
C69 C71 H71 119.2 . .
C71 C71 C69 121.5(4) 4_655 .
C71 C71 H71 119.2 4_655 .

loop_
_geom_bond_atom_site_label_1
_geom_bond_atom_site_label_2
_geom_bond_distance
_geom_bond_site_symmetry_2
C1 H1A 0.9700 .
C1 H1B 0.9700 .
C1 C2 1.507(8) .
C1 C33 1.520(8) .
C2 C3 1.358(8) .
C2 C7 1.359(8) .
C3 H3 0.9300 .
C3 C4 1.373(8) .
C4 H4 0.9300 .
C4 C5 1.360(8) .
C5 C6 1.385(8) .
C5 C8 1.509(8) .
C6 H6 0.9300 .
C6 C7 1.375(8) .
C7 H7 0.9300 .
C8 H8A 0.9700 .
C8 H8B 0.9700 .
C8 C9 1.501(8) .
C9 C10 1.385(9) .
C9 C14 1.380(8) .
C10 H10 0.9300 .
C10 C11 1.382(9) .
C11 H11 0.9300 .
C11 C12 1.361(9) .
C12 C13 1.379(8) .
C12 C15 1.501(8) .
C13 H13 0.9300 .
C13 C14 1.387(8) .
C14 H14 0.9300 .
C15 H15A 0.9700 .
C15 H15B 0.9700 .
C15 C16 1.505(9) .
C16 C17 1.360(9) .
C16 C21 1.386(8) .
C17 H17 0.9300 .
C17 C18 1.398(9) .
C18 H18 0.9300 .
C18 C19 1.366(8) .
C19 C20 1.366(9) .
C19 C22 1.508(8) .
C20 H20 0.9300 .
C20 C21 1.374(8) .
C21 H21 0.9300 .
C22 H22A 0.9700 .
C22 H22B 0.9700 .
C22 C23 1.510(8) .
C23 C24 1.350(8) .
C23 C28 1.372(8) .
C24 H24 0.9300 .
C24 C25 1.382(9) .
C25 H25 0.9300 .
C25 C26 1.368(8) .
C26 C27 1.367(8) .
C26 C29 1.517(8) .
C27 H27 0.9300 .
C27 C28 1.366(9) .
C28 H28 0.9300 .
C29 H29A 0.9700 .
C29 H29B 0.9700 .
C29 C30 1.513(8) .
C30 C31 1.378(9) .
C30 C35 1.383(9) .
C31 H31 0.9300 .
C31 C32 1.398(9) .
C32 H32 0.9300 .
C32 C33 1.377(8) .
C33 C34 1.371(9) .
C34 H34 0.9300 .
C34 C35 1.380(9) .
C35 H35 0.9300 .
C36 H36A 0.9700 .
C36 H36B 0.9700 .
C36 C37 1.517(7) .
C36 C37 1.517(7) 4_755
C37 C38 1.353(8) .
C37 C42 1.379(8) .
C38 H38 0.9300 .
C38 C39 1.391(8) .
C39 H39 0.9300 .
C39 C40 1.366(8) .
C40 C41 1.373(8) .
C40 C43 1.516(8) .
C41 H41 0.9300 .
C41 C42 1.361(9) .
C42 H42 0.9300 .
C43 H43A 0.9700 .
C43 H43B 0.9700 .
C43 C44 1.504(8) .
C44 C45 1.389(8) .
C44 C49 1.375(8) .
C45 H45 0.9300 .
C45 C46 1.353(8) .
C46 H46 0.9300 .
C46 C47 1.393(7) .
C47 C48 1.375(8) .
C47 C50 1.499(8) .
C48 H48 0.9300 .
C48 C49 1.396(8) .
C49 H49 0.9300 .
C50 H50A 0.9700 .
C50 H50B 0.9700 .
C50 C51 1.507(8) .
C51 C52 1.374(8) .
C51 C53 1.379(7) .
C52 C52 1.370(12) 4_755
C52 H52 0.9300 .
C53 C53 1.388(10) 4_755
C53 H53 0.9300 .
C54 H54A 0.9700 .
C54 H54B 0.9700 .
C54 C55 1.519(7) .
C54 C55 1.519(7) 4_655
C55 C56 1.372(8) .
C55 C60 1.359(8) .
C56 H56 0.9300 .
C56 C57 1.385(8) .
C57 H57 0.9300 .
C57 C58 1.379(8) .
C58 C59 1.368(8) .
C58 C61 1.515(8) .
C59 H59 0.9300 .
C59 C60 1.395(8) .
C60 H60 0.9300 .
C61 H61A 0.9700 .
C61 H61B 0.9700 .
C61 C62 1.519(8) .
C62 C63 1.375(8) .
C62 C67 1.374(8) .
C63 H63 0.9300 .
C63 C64 1.375(10) .
C64 H64 0.9300 .
C64 C65 1.365(9) .
C65 C66 1.368(8) .
C65 C68 1.514(9) .
C66 H66 0.9300 .
C66 C67 1.386(8) .
C67 H67 0.9300 .
C68 H68A 0.9700 .
C68 H68B 0.9700 .
C68 C69 1.492(9) .
C69 C70 1.378(8) .
C69 C71 1.396(8) .
C70 C70 1.372(14) 4_655
C70 H70 0.9300 .
C71 C71 1.378(11) 4_655
C71 H71 0.9300 .
